data_4333359
loop_
_publ_author_name
'Huang, Kexuan'
'Song, Yinglin'
'Pan, Zhaorui'
'Li, Yizhi'
'Zhuo, Xin'
'Zheng, Hegen'

_publ_section_title
;
 Porous Nonlinear-Optical Material Based on a Twin-Nest-Shaped
 Heterothiometallic Cluster:&#x00A0;
 {[NH4][W2O2S6Cu6I3(4,4&#x2018;-bipy)4]&#x00B7;5H2O}n
;
_journal_issue 16
_journal_name_full 'Inorganic Chemistry'
_journal_page_first 6233
_journal_page_last 6235
_journal_paper_doi 10.1021/ic700794y
_journal_volume 46
_journal_year 2007
_chemical_formula_sum 'C40 H46 Cu6 I3 N9 O7 S6 W2'
_chemical_formula_weight 2086.96
_chemical_name_systematic
; 
 ? 
;
_space_group_IT_number 15
_symmetry_cell_setting monoclinic
_symmetry_space_group_name_Hall '-C 2yc'
_symmetry_space_group_name_H-M 'C 1 2/c 1'
_atom_sites_solution_hydrogens geom
_atom_sites_solution_primary direct
_atom_sites_solution_secondary difmap
_audit_creation_method SHELXL-97
_cell_angle_alpha 90.00
_cell_angle_beta 103.615(3)
_cell_angle_gamma 90.00
_cell_formula_units_Z 4
_cell_length_a 17.927(4)
_cell_length_b 24.839(5)
_cell_length_c 16.881(3)
_cell_measurement_reflns_used 841
_cell_measurement_temperature 298(2)
_cell_measurement_theta_max 18.438
_cell_measurement_theta_min 2.615
_cell_volume 7306(3)
_computing_cell_refinement SMART
_computing_data_collection 'SMART (Bruker, 2000)'
_computing_data_reduction 'SAINT (Bruker, 2000)'
_computing_molecular_graphics SHELXTL
_computing_publication_material SHELXTL
_computing_structure_refinement SHELXTL
_computing_structure_solution 'SHELXTL (Bruker, 2000)'
_diffrn_ambient_temperature 298(2)
_diffrn_measured_fraction_theta_full 0.999
_diffrn_measured_fraction_theta_max 0.999
_diffrn_radiation_monochromator graphite
_diffrn_radiation_source 'fine-focus sealed tube'
_diffrn_radiation_type MoK\a
_diffrn_radiation_wavelength 0.71073
_diffrn_reflns_av_R_equivalents 0.0418
_diffrn_reflns_av_sigmaI/netI 0.0620
_diffrn_reflns_limit_h_max 22
_diffrn_reflns_limit_h_min -18
_diffrn_reflns_limit_k_max 30
_diffrn_reflns_limit_k_min -20
_diffrn_reflns_limit_l_max 20
_diffrn_reflns_limit_l_min -20
_diffrn_reflns_number 19658
_diffrn_reflns_theta_full 26.00
_diffrn_reflns_theta_max 26.00
_diffrn_reflns_theta_min 2.06
_exptl_absorpt_coefficient_mu 6.327
_exptl_absorpt_correction_T_max 0.19
_exptl_absorpt_correction_T_min 0.15
_exptl_absorpt_correction_type multi-scan
_exptl_absorpt_process_details 'SADABS, Bruker(2000)'
_exptl_crystal_colour 'dark red'
_exptl_crystal_density_diffrn 1.897
_exptl_crystal_density_method 'not measured'
_exptl_crystal_description block
_exptl_crystal_F_000 3928
_exptl_crystal_size_max 0.32
_exptl_crystal_size_mid 0.28
_exptl_crystal_size_min 0.26
_refine_diff_density_max 0.558
_refine_diff_density_min -0.996
_refine_diff_density_rms 0.125
_refine_ls_extinction_method none
_refine_ls_goodness_of_fit_ref 1.041
_refine_ls_hydrogen_treatment constr
_refine_ls_matrix_type full
_refine_ls_number_parameters 353
_refine_ls_number_reflns 7177
_refine_ls_number_restraints 0
_refine_ls_restrained_S_all 1.041
_refine_ls_R_factor_all 0.0774
_refine_ls_R_factor_gt 0.0479
_refine_ls_shift/su_max 0.000
_refine_ls_shift/su_mean 0.000
_refine_ls_structure_factor_coef Fsqd
_refine_ls_weighting_details 'calc w=1/[\s^2^(Fo^2^)+(0.05P)^2^+0.99P] where P=(Fo^2^+2Fc^2^)/3'
_refine_ls_weighting_scheme calc
_refine_ls_wR_factor_gt 0.0973
_refine_ls_wR_factor_ref 0.1035
_reflns_number_gt 5253
_reflns_number_total 7177
_reflns_threshold_expression >2sigma(I)
_cod_data_source_file ic700794ysup1.cif
_cod_data_source_block 60414bm
_cod_depositor_comments
;
The following automatic conversions were performed:

'_symmetry_cell_setting' value 'Monoclinic' changed to 'monoclinic'
according to /home/saulius/struct/CIF-dictionaries/cif_core.dic
dictionary named 'cif_core.dic' version 2.4.2 from 2011-04-26.

Automatic conversion script
Id: cif_fix_values 1891 2012-01-12 08:04:46Z andrius 
;
_cod_original_cell_volume 7306(2)
_cod_original_sg_symbol_H-M 'C 2/c '
_cod_database_code 4333359

loop_
_symmetry_equiv_pos_as_xyz
'x, y, z'
'-x, y, -z+1/2'
'x+1/2, y+1/2, z'
'-x+1/2, y+1/2, -z+1/2'
'-x, -y, -z'
'x, -y, z-1/2'
'-x+1/2, -y+1/2, -z'
'x+1/2, -y+1/2, z-1/2'

loop_
_atom_site_label
_atom_site_type_symbol
_atom_site_fract_x
_atom_site_fract_y
_atom_site_fract_z
_atom_site_U_iso_or_equiv
_atom_site_adp_type
_atom_site_occupancy
_atom_site_symmetry_multiplicity
_atom_site_calc_flag
_atom_site_refinement_flags
C1 C 1.0497(5) 0.7660(4) 0.3562(6) 0.065(2) Uani 1 1 d .
H1 H 1.0221 0.7926 0.3231 0.078 Uiso 1 1 calc R
C2 C 1.1226(5) 0.7623(4) 0.3602(5) 0.063(2) Uani 1 1 d .
H2 H 1.1467 0.7886 0.3360 0.076 Uiso 1 1 calc R
C3 C 1.1651(4) 0.7193(3) 0.4002(5) 0.0512(18) Uani 1 1 d .
C4 C 1.1246(5) 0.6874(4) 0.4416(5) 0.065(2) Uani 1 1 d .
H4 H 1.1490 0.6611 0.4776 0.078 Uiso 1 1 calc R
C5 C 1.0475(5) 0.6954(4) 0.4286(5) 0.064(2) Uani 1 1 d .
H5 H 1.0188 0.6688 0.4463 0.077 Uiso 1 1 calc R
C6 C 0.8643(5) 0.6577(3) 0.2955(5) 0.062(2) Uani 1 1 d .
H6 H 0.9142 0.6617 0.2895 0.075 Uiso 1 1 calc R
C7 C 0.8200(5) 0.6163(3) 0.2533(5) 0.054(2) Uani 1 1 d .
H7 H 0.8398 0.5944 0.2185 0.065 Uiso 1 1 calc R
C8 C 0.7485(5) 0.6079(3) 0.2626(5) 0.0549(19) Uani 1 1 d .
C9 C 0.7239(5) 0.6439(3) 0.3117(5) 0.058(2) Uani 1 1 d .
H9 H 0.6740 0.6409 0.3184 0.070 Uiso 1 1 calc R
C10 C 0.7668(5) 0.6822(3) 0.3494(5) 0.060(2) Uani 1 1 d .
H10 H 0.7463 0.7048 0.3827 0.072 Uiso 1 1 calc R
C11 C 1.1310(5) 0.8342(4) 0.5513(5) 0.059(2) Uani 1 1 d .
H11 H 1.1053 0.8635 0.5234 0.071 Uiso 1 1 calc R
C12 C 1.2070(5) 0.8253(3) 0.5503(6) 0.064(2) Uani 1 1 d .
H12 H 1.2287 0.8464 0.5160 0.076 Uiso 1 1 calc R
C13 C 1.2505(4) 0.7884(3) 0.5957(4) 0.0468(17) Uani 1 1 d .
C14 C 1.2120(4) 0.7503(3) 0.6310(5) 0.058(2) Uani 1 1 d .
H14 H 1.2371 0.7195 0.6552 0.069 Uiso 1 1 calc R
C15 C 1.1371(5) 0.7587(3) 0.6296(5) 0.062(2) Uani 1 1 d .
H15 H 1.1120 0.7343 0.6561 0.075 Uiso 1 1 calc R
C16 C 0.9139(5) 1.0149(3) 0.3214(5) 0.056(2) Uani 1 1 d .
H16 H 0.9660 1.0142 0.3226 0.067 Uiso 1 1 calc R
C17 C 0.8738(5) 1.0580(4) 0.2836(6) 0.066(2) Uani 1 1 d .
H17 H 0.8991 1.0848 0.2619 0.079 Uiso 1 1 calc R
C18 C 0.7990(6) 1.0620(3) 0.2774(5) 0.064(2) Uani 1 1 d .
C19 C 0.7647(5) 1.0174(4) 0.3074(5) 0.066(2) Uani 1 1 d .
H19 H 0.7116 1.0164 0.2992 0.079 Uiso 1 1 calc R
C20 C 0.8091(5) 0.9736(3) 0.3499(5) 0.060(2) Uani 1 1 d .
H20 H 0.7862 0.9458 0.3724 0.072 Uiso 1 1 calc R
Cu1 Cu 0.90017(5) 0.75436(4) 0.39985(6) 0.0505(2) Uani 1 1 d .
Cu2 Cu 0.94748(6) 0.90646(4) 0.40412(6) 0.0553(2) Uani 1 1 d .
Cu3 Cu 0.98329(5) 0.81745(4) 0.59147(6) 0.0527(2) Uani 1 1 d .
I1 I 1.07468(3) 0.91939(2) 0.36294(3) 0.05708(15) Uani 1 1 d .
I2 I 1.0000 0.80791(3) 0.7500 0.05674(19) Uani 1 2 d S
N1 N 1.0132(4) 0.7350(3) 0.3952(4) 0.0505(15) Uani 1 1 d .
N2 N 1.0955(4) 0.8028(3) 0.5896(4) 0.0553(17) Uani 1 1 d .
N3 N 0.8877(4) 0.9746(3) 0.3558(5) 0.0626(19) Uani 1 1 d .
N4 N 0.8393(4) 0.6915(3) 0.3435(4) 0.0555(16) Uani 1 1 d .
N5 N 0.5000 0.8500(3) 0.2500 0.0369(17) Uani 1 2 d S
H5E H 0.5479 0.8474 0.2815 0.044 Uiso 0.50 1 d PR
H5F H 0.4683 0.8625 0.2800 0.055 Uiso 0.50 1 d PR
H5G H 0.4998 0.8729 0.2085 0.055 Uiso 0.50 1 d PR
H5D H 0.4839 0.8174 0.2300 0.055 Uiso 0.50 1 d PR
O1 O 0.7668(3) 0.8601(2) 0.4736(3) 0.0564(13) Uani 1 1 d .
O2 O 0.8978(8) 0.5587(6) 0.4306(9) 0.063(4) Uani 0.40 1 d P
H2B H 0.9152 0.5559 0.3881 0.076 Uiso 0.40 1 d PR
H2C H 0.9326 0.5503 0.4723 0.076 Uiso 0.40 1 d PR
O3 O 0.2860(10) 0.9709(7) 0.4067(10) 0.049(4) Uani 0.30 1 d P
H3D H 0.3208 0.9475 0.4080 0.059 Uiso 0.30 1 d PR
H3C H 0.2882 0.9945 0.3708 0.059 Uiso 0.30 1 d PR
O4 O 0.4208(7) 0.9891(5) 0.6439(7) 0.050(3) Uani 0.40 1 d P
H4A H 0.4019 1.0136 0.6684 0.061 Uiso 0.40 1 d PR
H4B H 0.4218 0.9595 0.6695 0.061 Uiso 0.40 1 d PR
O5 O 0.6431(4) 0.8422(2) 0.3440(4) 0.0738(18) Uani 1 1 d .
H5A H 0.6904 0.8411 0.3437 0.089 Uiso 1 1 d R
H5B H 0.6383 0.8425 0.3929 0.111 Uiso 1 1 d R
O6 O 0.5520(9) 0.0851(6) 0.6001(9) 0.068(4) Uani 0.40 1 d P
H6B H 0.5728 0.0797 0.6502 0.082 Uiso 0.40 1 d PR
H6C H 0.5048 0.0765 0.5906 0.082 Uiso 0.40 1 d PR
S1 S 0.94498(13) 0.90099(8) 0.53967(12) 0.0555(5) Uani 1 1 d .
S2 S 0.86902(12) 0.83724(8) 0.34271(12) 0.0528(5) Uani 1 1 d .
S3 S 0.88716(12) 0.76015(8) 0.53005(12) 0.0536(5) Uani 1 1 d .
W1 W 0.858910(17) 0.841630(12) 0.472560(18) 0.04381(10) Uani 1 1 d .

loop_
_atom_site_aniso_label
_atom_site_aniso_U_11
_atom_site_aniso_U_22
_atom_site_aniso_U_33
_atom_site_aniso_U_23
_atom_site_aniso_U_13
_atom_site_aniso_U_12
C1 0.040(4) 0.073(6) 0.082(6) 0.004(5) 0.013(4) 0.007(4)
C2 0.069(6) 0.061(5) 0.065(5) -0.008(4) 0.028(4) 0.002(4)
C3 0.047(4) 0.039(4) 0.062(5) -0.001(3) 0.001(4) 0.004(3)
C4 0.057(5) 0.067(6) 0.068(5) 0.028(4) 0.007(4) 0.008(4)
C5 0.068(6) 0.064(6) 0.067(5) 0.030(4) 0.030(4) 0.018(4)
C6 0.061(5) 0.061(5) 0.065(5) -0.018(4) 0.014(4) 0.008(4)
C7 0.056(5) 0.040(4) 0.074(5) -0.028(4) 0.031(4) -0.001(3)
C8 0.053(5) 0.053(5) 0.061(5) -0.004(4) 0.017(4) -0.004(4)
C9 0.048(4) 0.065(5) 0.062(5) -0.019(4) 0.014(4) -0.029(4)
C10 0.061(5) 0.057(5) 0.062(5) -0.011(4) 0.014(4) -0.007(4)
C11 0.056(5) 0.065(5) 0.057(5) 0.029(4) 0.015(4) -0.004(4)
C12 0.066(5) 0.063(5) 0.072(6) 0.022(4) 0.035(5) -0.004(4)
C13 0.052(4) 0.051(4) 0.037(4) -0.001(3) 0.011(3) 0.014(3)
C14 0.040(4) 0.067(5) 0.075(5) 0.032(4) 0.030(4) 0.020(4)
C15 0.069(6) 0.057(5) 0.065(5) 0.026(4) 0.026(4) 0.022(4)
C16 0.053(5) 0.051(5) 0.059(5) -0.003(4) 0.004(4) 0.004(4)
C17 0.043(5) 0.062(5) 0.085(6) 0.020(5) -0.001(4) 0.004(4)
C18 0.080(6) 0.050(5) 0.054(5) 0.006(4) -0.002(4) 0.000(4)
C19 0.068(6) 0.064(5) 0.068(5) 0.019(4) 0.021(4) 0.029(4)
C20 0.071(6) 0.048(5) 0.059(5) 0.016(4) 0.012(4) 0.005(4)
Cu1 0.0485(5) 0.0473(5) 0.0538(5) -0.0105(4) 0.0079(4) -0.0067(4)
Cu2 0.0585(6) 0.0449(5) 0.0591(6) 0.0101(4) 0.0068(5) 0.0050(4)
Cu3 0.0462(5) 0.0578(6) 0.0488(5) 0.0029(4) 0.0006(4) 0.0023(4)
I1 0.0556(3) 0.0572(3) 0.0569(3) -0.0035(2) 0.0102(2) 0.0065(2)
I2 0.0603(4) 0.0684(5) 0.0418(3) 0.000 0.0128(3) 0.000
N1 0.048(4) 0.044(4) 0.053(4) -0.011(3) -0.001(3) -0.002(3)
N2 0.043(3) 0.065(4) 0.054(4) -0.005(3) 0.003(3) 0.020(3)
N3 0.062(4) 0.049(4) 0.084(5) 0.022(3) 0.030(4) 0.022(3)
N4 0.056(4) 0.048(4) 0.060(4) -0.009(3) 0.009(3) -0.008(3)
N5 0.033(4) 0.039(4) 0.038(4) 0.000 0.006(3) 0.000
O1 0.051(3) 0.065(3) 0.053(3) -0.010(3) 0.013(2) 0.014(3)
O2 0.068(9) 0.068(9) 0.060(8) 0.031(7) 0.025(7) 0.004(7)
O3 0.054(10) 0.046(10) 0.051(10) 0.007(7) 0.018(8) 0.010(7)
O4 0.050(7) 0.053(7) 0.049(7) -0.004(6) 0.014(6) 0.010(6)
O5 0.077(4) 0.069(4) 0.066(4) 0.018(3) -0.001(3) -0.010(3)
O6 0.069(10) 0.086(11) 0.057(8) 0.021(8) 0.027(7) 0.016(8)
S1 0.0654(12) 0.0446(10) 0.0507(11) -0.0056(9) 0.0018(9) -0.0016(9)
S2 0.0544(11) 0.0552(12) 0.0431(10) 0.0017(8) 0.0003(8) 0.0063(9)
S3 0.0574(12) 0.0508(11) 0.0504(11) 0.0016(9) 0.0085(9) -0.0105(9)
W1 0.03927(16) 0.04792(18) 0.04232(17) -0.00165(12) 0.00577(12) 0.00490(12)

loop_
_atom_type_symbol
_atom_type_description
_atom_type_scat_dispersion_real
_atom_type_scat_dispersion_imag
_atom_type_scat_source
C C 0.0033 0.0016 'International Tables Vol C Tables 4.2.6.8 and 6.1.1.4'
H H 0.0000 0.0000 'International Tables Vol C Tables 4.2.6.8 and 6.1.1.4'
N N 0.0061 0.0033 'International Tables Vol C Tables 4.2.6.8 and 6.1.1.4'
O O 0.0106 0.0060 'International Tables Vol C Tables 4.2.6.8 and 6.1.1.4'
S S 0.1246 0.1234 'International Tables Vol C Tables 4.2.6.8 and 6.1.1.4'
Cu Cu 0.3201 1.2651 'International Tables Vol C Tables 4.2.6.8 and 6.1.1.4'
I I -0.4742 1.8119 'International Tables Vol C Tables 4.2.6.8 and 6.1.1.4'
W W -0.8490 6.8722 'International Tables Vol C Tables 4.2.6.8 and 6.1.1.4'

loop_
_geom_angle_atom_site_label_1
_geom_angle_atom_site_label_2
_geom_angle_atom_site_label_3
_geom_angle
_geom_angle_site_symmetry_1
_geom_angle_site_symmetry_3
N1 C1 C2 124.0(9) . .
N1 C1 H1 118.0 . .
C2 C1 H1 118.0 . .
C1 C2 C3 120.7(9) . .
C1 C2 H2 119.6 . .
C3 C2 H2 119.6 . .
C4 C3 C2 113.2(8) . .
C4 C3 C13 123.3(7) . 7_766
C2 C3 C13 123.2(8) . 7_766
C5 C4 C3 118.3(7) . .
C5 C4 H4 120.9 . .
C3 C4 H4 120.9 . .
N1 C5 C4 124.9(9) . .
N1 C5 H5 117.5 . .
C4 C5 H5 117.5 . .
N4 C6 C7 123.5(8) . .
N4 C6 H6 118.3 . .
C7 C6 H6 118.3 . .
C8 C7 C6 120.0(7) . .
C8 C7 H7 120.0 . .
C6 C7 H7 120.0 . .
C7 C8 C9 115.1(7) . .
C7 C8 C18 121.6(8) . 4_645
C9 C8 C18 123.2(8) . 4_645
C10 C9 C8 122.8(8) . .
C10 C9 H9 118.6 . .
C8 C9 H9 118.6 . .
C9 C10 N4 124.3(8) . .
C9 C10 H10 117.8 . .
N4 C10 H10 117.8 . .
N2 C11 C12 121.4(8) . .
N2 C11 H11 119.3 . .
C12 C11 H11 119.3 . .
C13 C12 C11 123.3(8) . .
C13 C12 H12 118.4 . .
C11 C12 H12 118.4 . .
C12 C13 C14 115.9(8) . .
C12 C13 C3 124.1(7) . 7_766
C14 C13 C3 119.2(6) . 7_766
C15 C14 C13 118.5(7) . .
C15 C14 H14 120.7 . .
C13 C14 H14 120.7 . .
C14 C15 N2 122.8(8) . .
C14 C15 H15 118.6 . .
N2 C15 H15 118.6 . .
N3 C16 C17 127.5(8) . .
N3 C16 H16 116.3 . .
C17 C16 H16 116.3 . .
C18 C17 C16 120.6(9) . .
C18 C17 H17 119.7 . .
C16 C17 H17 119.7 . .
C17 C18 C19 115.4(8) . .
C17 C18 C8 123.6(8) . 4_655
C19 C18 C8 120.9(8) . 4_655
C18 C19 C20 122.3(9) . .
C18 C19 H19 118.8 . .
C20 C19 H19 118.8 . .
N3 C20 C19 117.1(8) . .
N3 C20 H20 121.4 . .
C19 C20 H20 121.4 . .
N4 Cu1 N1 103.0(3) . .
N4 Cu1 S3 109.8(2) . .
N1 Cu1 S3 111.74(19) . .
N4 Cu1 S2 116.6(2) . .
N1 Cu1 S2 109.4(2) . .
S3 Cu1 S2 106.32(8) . .
N4 Cu1 W1 131.8(2) . .
N1 Cu1 W1 125.09(16) . .
S3 Cu1 W1 53.31(6) . .
S2 Cu1 W1 53.02(6) . .
N3 Cu2 S1 108.1(2) . .
N3 Cu2 S2 103.2(2) . .
S1 Cu2 S2 104.48(8) . .
N3 Cu2 I1 101.7(2) . .
S1 Cu2 I1 120.32(7) . .
S2 Cu2 I1 117.39(7) . .
N3 Cu2 W1 110.8(2) . .
S1 Cu2 W1 52.39(6) . .
S2 Cu2 W1 52.48(6) . .
I1 Cu2 W1 147.37(4) . .
N2 Cu3 S3 121.3(2) . .
N2 Cu3 S1 111.2(2) . .
S3 Cu3 S1 105.32(8) . .
N2 Cu3 I2 97.02(18) . .
S3 Cu3 I2 107.35(6) . .
S1 Cu3 I2 114.91(7) . .
N2 Cu3 W1 132.13(19) . .
S3 Cu3 W1 52.96(6) . .
S1 Cu3 W1 52.63(5) . .
I2 Cu3 W1 130.83(4) . .
Cu3 I2 Cu3 169.67(6) 2_756 .
C5 N1 C1 117.0(8) . .
C5 N1 Cu1 123.4(6) . .
C1 N1 Cu1 119.5(6) . .
C11 N2 C15 116.7(7) . .
C11 N2 Cu3 120.5(6) . .
C15 N2 Cu3 122.8(6) . .
C16 N3 C20 116.6(7) . .
C16 N3 Cu2 126.8(6) . .
C20 N3 Cu2 115.9(5) . .
C6 N4 C10 114.2(7) . .
C6 N4 Cu1 124.1(6) . .
C10 N4 Cu1 121.6(6) . .
H5E N5 H5F 109.5 . .
H5E N5 H5G 109.5 . .
H5F N5 H5G 109.5 . .
H5E N5 H5D 109.5 . .
H5F N5 H5D 109.5 . .
H5G N5 H5D 109.5 . .
H2B O2 H2C 109.5 . .
H3D O3 H3C 109.5 . .
H4A O4 H4B 109.5 . .
H5A O5 H5B 109.5 . .
H6B O6 H6C 109.5 . .
W1 S1 Cu3 72.90(7) . .
W1 S1 Cu2 73.05(6) . .
Cu3 S1 Cu2 110.98(9) . .
W1 S2 Cu1 72.51(6) . .
W1 S2 Cu2 72.89(6) . .
Cu1 S2 Cu2 114.77(9) . .
W1 S3 Cu1 72.74(7) . .
W1 S3 Cu3 72.83(6) . .
Cu1 S3 Cu3 103.91(9) . .
O1 W1 S1 111.6(2) . .
O1 W1 S2 108.79(19) . .
S1 W1 S2 108.76(8) . .
O1 W1 S3 110.8(2) . .
S1 W1 S3 108.40(7) . .
S2 W1 S3 108.41(8) . .
O1 W1 Cu1 126.16(19) . .
S1 W1 Cu1 122.19(6) . .
S2 W1 Cu1 54.47(6) . .
S3 W1 Cu1 53.95(6) . .
O1 W1 Cu3 132.90(18) . .
S1 W1 Cu3 54.47(6) . .
S2 W1 Cu3 118.30(6) . .
S3 W1 Cu3 54.21(5) . .
Cu1 W1 Cu3 83.78(3) . .
O1 W1 Cu2 120.6(2) . .
S1 W1 Cu2 54.56(6) . .
S2 W1 Cu2 54.63(6) . .
S3 W1 Cu2 128.66(6) . .
Cu1 W1 Cu2 91.88(3) . .
Cu3 W1 Cu2 89.13(3) . .

loop_
_geom_bond_atom_site_label_1
_geom_bond_atom_site_label_2
_geom_bond_distance
_geom_bond_site_symmetry_2
C1 N1 1.288(11) .
C1 C2 1.295(11) .
C1 H1 0.9300 .
C2 C3 1.392(11) .
C2 H2 0.9300 .
C3 C4 1.371(12) .
C3 C13 1.509(10) 7_766
C4 C5 1.361(12) .
C4 H4 0.9300 .
C5 N1 1.223(10) .
C5 H5 0.9300 .
C6 N4 1.317(10) .
C6 C7 1.389(11) .
C6 H6 0.9300 .
C7 C8 1.344(11) .
C7 H7 0.9300 .
C8 C9 1.361(12) .
C8 C18 1.488(11) 4_645
C9 C10 1.293(11) .
C9 H9 0.9300 .
C10 N4 1.346(11) .
C10 H10 0.9300 .
C11 N2 1.273(10) .
C11 C12 1.385(12) .
C11 H11 0.9300 .
C12 C13 1.325(11) .
C12 H12 0.9300 .
C13 C14 1.388(11) .
C13 C3 1.509(10) 7_766
C14 C15 1.355(11) .
C14 H14 0.9300 .
C15 N2 1.405(10) .
C15 H15 0.9300 .
C16 N3 1.298(10) .
C16 C17 1.362(11) .
C16 H16 0.9300 .
C17 C18 1.324(12) .
C17 H17 0.9300 .
C18 C19 1.416(13) .
C18 C8 1.488(11) 4_655
C19 C20 1.436(11) .
C19 H19 0.9300 .
C20 N3 1.390(11) .
C20 H20 0.9300 .
Cu1 N4 2.011(6) .
Cu1 N1 2.102(7) .
Cu1 S3 2.269(2) .
Cu1 S2 2.286(2) .
Cu1 W1 2.6796(10) .
Cu2 N3 2.065(6) .
Cu2 S1 2.303(2) .
Cu2 S2 2.307(2) .
Cu2 I1 2.5559(13) .
Cu2 W1 2.7042(11) .
Cu3 N2 2.052(6) .
Cu3 S3 2.287(2) .
Cu3 S1 2.293(2) .
Cu3 I2 2.6325(11) .
Cu3 W1 2.6935(10) .
I2 Cu3 2.6325(11) 2_756
N5 H5E 0.9000 .
N5 H5F 0.9000 .
N5 H5G 0.9000 .
N5 H5D 0.8999 .
O1 W1 1.718(5) .
O2 H2B 0.8499 .
O2 H2C 0.8499 .
O3 H3D 0.8501 .
O3 H3C 0.8500 .
O4 H4A 0.8499 .
O4 H4B 0.8501 .
O5 H5A 0.8499 .
O5 H5B 0.8500 .
O6 H6B 0.8499 .
O6 H6C 0.8499 .
S1 W1 2.240(2) .
S2 W1 2.244(2) .
S3 W1 2.250(2) .

loop_
_geom_hbond_atom_site_label_D
_geom_hbond_atom_site_label_H
_geom_hbond_atom_site_label_A
_geom_hbond_distance_DH
_geom_hbond_distance_HA
_geom_hbond_distance_DA
_geom_hbond_angle_DHA
_geom_hbond_site_symmetry_A
N5 H5G O6 0.90 2.47 3.312(15) 155.2 6_565
O3 H3D O6 0.85 2.45 3.25(2) 155.7 5_666
N5 H5F O6 0.90 2.50 3.312(15) 149.9 5_666
